data_7704894
loop_
_publ_author_name
'Hock, Andreas'
'Werner, Luis'
'Luz, Christian'
'Radius, Udo'

_publ_section_title
;
 N-Heterocyclic carbene and cyclic (alkyl)(amino)carbene adducts of
 gallium hydrides, gallium chlorides and gallium hydrochlorides.
;
_journal_issue 32
_journal_name_full 'Dalton transactions (Cambridge, England : 2003)'
_journal_page_first 11108
_journal_page_last 11119
_journal_paper_doi 10.1039/d0dt02070b
_journal_volume 49
_journal_year 2020
_chemical_formula_moiety 'C34 H57 Ga N3'
_chemical_formula_sum 'C34 H57 Ga N3'
_chemical_formula_weight 577.54
_space_group_crystal_system monoclinic
_space_group_IT_number 14
_space_group_name_Hall '-P 2ybc'
_space_group_name_H-M_alt 'P 1 21/c 1'
_atom_sites_solution_hydrogens mixed
_audit_creation_method SHELXL-2014/6
_audit_update_record
;
2020-06-08 deposited with the CCDC.	2020-07-20 downloaded from the CCDC.
;
_cell_angle_alpha 90
_cell_angle_beta 101.9240(10)
_cell_angle_gamma 90
_cell_formula_units_Z 4
_cell_length_a 13.71090(10)
_cell_length_b 13.0468(2)
_cell_length_c 18.9477(2)
_cell_measurement_reflns_used 20143
_cell_measurement_temperature 100.01(10)
_cell_measurement_theta_max 76.6690
_cell_measurement_theta_min 3.3090
_cell_volume 3316.29(7)
_computing_cell_refinement 'CrysAlisPro 1.171.40.57a (Rigaku OD, 2019)'
_computing_data_collection 'CrysAlisPro 1.171.40.57a (Rigaku OD, 2019)'
_computing_data_reduction 'CrysAlisPro 1.171.40.57a (Rigaku OD, 2019)'
_computing_structure_refinement 'SHELXL-2014/6 (Sheldrick, 2014)'
_computing_structure_solution 'SHELXL-2014/6 (Sheldrick, 2014)'
_diffrn_ambient_temperature 100.01(10)
_diffrn_detector_area_resol_mean 10.0000
_diffrn_measured_fraction_theta_full 1.000
_diffrn_measured_fraction_theta_max 0.983
_diffrn_measurement_device_type 'PhotonJet (Cu) X-ray Source'
_diffrn_measurement_method '\f and \w scans'
_diffrn_radiation_type CuK\a
_diffrn_radiation_wavelength 1.54184
_diffrn_reflns_av_R_equivalents 0.0431
_diffrn_reflns_av_unetI/netI 0.0322
_diffrn_reflns_Laue_measured_fraction_full 1.000
_diffrn_reflns_Laue_measured_fraction_max 0.983
_diffrn_reflns_limit_h_max 17
_diffrn_reflns_limit_h_min -16
_diffrn_reflns_limit_k_max 15
_diffrn_reflns_limit_k_min -16
_diffrn_reflns_limit_l_max 23
_diffrn_reflns_limit_l_min -23
_diffrn_reflns_number 34887
_diffrn_reflns_point_group_measured_fraction_full 1.000
_diffrn_reflns_point_group_measured_fraction_max 0.983
_diffrn_reflns_theta_full 67.684
_diffrn_reflns_theta_max 77.486
_diffrn_reflns_theta_min 3.294
_diffrn_source 'micro-focus sealed X-ray tube'
_exptl_absorpt_coefficient_mu 1.303
_exptl_absorpt_correction_T_max 1.00000
_exptl_absorpt_correction_T_min 0.83202
_exptl_absorpt_correction_type multi-scan
_exptl_absorpt_process_details
'CrysAlisPro 1.171.40.57a (Rigaku Oxford Diffraction, 2019)Empirical absorption correction using spherical harmonics,implemented in SCALE3 ABSPACK scaling algorithm.'
_exptl_crystal_colour colourless
_exptl_crystal_density_diffrn 1.157
_exptl_crystal_description block
_exptl_crystal_F_000 1252
_exptl_crystal_size_max 0.172
_exptl_crystal_size_mid 0.142
_exptl_crystal_size_min 0.080
_refine_diff_density_max 0.660
_refine_diff_density_min -0.434
_refine_diff_density_rms 0.052
_refine_ls_extinction_method none
_refine_ls_goodness_of_fit_ref 1.097
_refine_ls_hydrogen_treatment mixed
_refine_ls_matrix_type full
_refine_ls_number_parameters 365
_refine_ls_number_reflns 6940
_refine_ls_number_restraints 0
_refine_ls_restrained_S_all 1.097
_refine_ls_R_factor_all 0.0378
_refine_ls_R_factor_gt 0.0344
_refine_ls_shift/su_max 0.002
_refine_ls_shift/su_mean 0.000
_refine_ls_structure_factor_coef Fsqd
_refine_ls_weighting_details 'w=1/[\s^2^(Fo^2^)+(0.0421P)^2^+1.5352P] where P=(Fo^2^+2Fc^2^)/3'
_refine_ls_weighting_scheme calc
_refine_ls_wR_factor_gt 0.0902
_refine_ls_wR_factor_ref 0.0923
_reflns_Friedel_coverage 0.000
_reflns_number_gt 6296
_reflns_number_total 6940
_reflns_threshold_expression 'I > 2\s(I)'
_cod_data_source_file d0dt02070b2.cif
_cod_data_source_block compound_15_CCDC1
_cod_depositor_comments 'Adding full bibliography for 7704887--7704897.cif.'
_cod_original_sg_symbol_H-M 'P 21/c'
_cod_database_code 7704894
_shelx_space_group_comment
;
The symmetry employed for this shelxl refinement is uniquely defined
by the following loop, which should always be used as a source of
symmetry information in preference to the above space-group names.
They are only intended as comments.
;
_shelxl_version_number 2014/6

loop_
_space_group_symop_operation_xyz
'x, y, z'
'-x, y+1/2, -z+1/2'
'-x, -y, -z'
'x, -y-1/2, z-1/2'

loop_
_atom_site_label
_atom_site_type_symbol
_atom_site_fract_x
_atom_site_fract_y
_atom_site_fract_z
_atom_site_U_iso_or_equiv
_atom_site_adp_type
_atom_site_occupancy
_atom_site_site_symmetry_order
_atom_site_calc_flag
_atom_site_refinement_flags_posn
_atom_site_refinement_flags_adp
_atom_site_refinement_flags_occupancy
_atom_site_disorder_assembly
_atom_site_disorder_group
Ga1 Ga 0.82514(2) 0.66898(2) 0.68797(2) 0.01883(7) Uani 1 1 d . . . . .
H1 H 0.9103(19) 0.633(2) 0.6571(14) 0.051(7) Uiso 1 1 d . . . . .
H2 H 0.8484(17) 0.6765(17) 0.7652(12) 0.035(6) Uiso 1 1 d . . . . .
C1_1 C 0.79971(11) 0.81990(12) 0.64998(8) 0.0196(3) Uani 1 1 d . . . A 1
N1_1 N 0.79688(10) 0.85046(10) 0.58130(7) 0.0214(3) Uani 1 1 d . . . A 1
C2_1 C 0.77956(12) 0.99197(12) 0.64127(9) 0.0252(3) Uani 1 1 d . . . A 1
N2_1 N 0.78920(10) 0.90693(10) 0.68671(7) 0.0210(3) Uani 1 1 d . . . A 1
C3_1 C 0.78538(12) 0.95645(13) 0.57498(9) 0.0254(3) Uani 1 1 d . . . A 1
C4_1 C 0.76476(16) 1.09961(14) 0.66335(11) 0.0371(4) Uani 1 1 d . . . A 1
H4A_1 H 0.7092 1.1024 0.6870 0.056 Uiso 1 1 calc R U . A 1
H4B_1 H 0.7517 1.1428 0.6214 0.056 Uiso 1 1 calc R U . A 1
H4C_1 H 0.8238 1.1229 0.6959 0.056 Uiso 1 1 calc R U . A 1
C5_1 C 0.78686(16) 1.01703(15) 0.50832(10) 0.0376(4) Uani 1 1 d . . . A 1
H5A_1 H 0.8516 1.0122 0.4967 0.056 Uiso 1 1 calc R U . A 1
H5B_1 H 0.7722 1.0875 0.5163 0.056 Uiso 1 1 calc R U . A 1
H5C_1 H 0.7377 0.9903 0.4691 0.056 Uiso 1 1 calc R U . A 1
C6_1 C 0.79230(12) 0.90827(13) 0.76544(8) 0.0236(3) Uani 1 1 d . . . A 1
H6_1 H 0.8091 0.8386 0.7832 0.028 Uiso 1 1 calc R U . A 1
C7_1 C 0.69007(13) 0.93296(15) 0.78100(10) 0.0307(4) Uani 1 1 d . . . A 1
H7A_1 H 0.6739 1.0033 0.7691 0.046 Uiso 1 1 calc R U . A 1
H7B_1 H 0.6911 0.9219 0.8312 0.046 Uiso 1 1 calc R U . A 1
H7C_1 H 0.6408 0.8893 0.7525 0.046 Uiso 1 1 calc R U . A 1
C8_1 C 0.87427(13) 0.97874(15) 0.80570(10) 0.0314(4) Uani 1 1 d . . . A 1
H8A_1 H 0.9322 0.9731 0.7848 0.047 Uiso 1 1 calc R U . A 1
H8B_1 H 0.8912 0.9591 0.8556 0.047 Uiso 1 1 calc R U . A 1
H8C_1 H 0.8510 1.0483 0.8020 0.047 Uiso 1 1 calc R U . A 1
C9_1 C 0.80298(12) 0.77661(13) 0.52328(8) 0.0250(3) Uani 1 1 d . . . A 1
H9_1 H 0.8095 0.7086 0.5457 0.030 Uiso 1 1 calc R U . A 1
C10_1 C 0.89553(16) 0.79238(17) 0.49233(12) 0.0418(5) Uani 1 1 d . . . A 1
H10A_1 H 0.8887 0.8543 0.4644 0.063 Uiso 1 1 calc R U . A 1
H10B_1 H 0.9035 0.7353 0.4621 0.063 Uiso 1 1 calc R U . A 1
H10C_1 H 0.9529 0.7975 0.5310 0.063 Uiso 1 1 calc R U . A 1
C11_1 C 0.70752(16) 0.77444(18) 0.46593(11) 0.0435(5) Uani 1 1 d . . . A 1
H11A_1 H 0.6514 0.7670 0.4886 0.065 Uiso 1 1 calc R U . A 1
H11B_1 H 0.7095 0.7177 0.4340 0.065 Uiso 1 1 calc R U . A 1
H11C_1 H 0.7013 0.8372 0.4390 0.065 Uiso 1 1 calc R U . A 1
C1_2 C 0.70101(11) 0.58444(11) 0.64915(8) 0.0195(3) Uani 1 1 d . . . B 2
H1_2 H 0.6862 0.5907 0.5965 0.023 Uiso 1 1 calc R U . B 2
N1_2 N 0.71074(9) 0.47446(10) 0.66714(7) 0.0192(2) Uani 1 1 d . . . B 2
C2_2 C 0.60599(11) 0.61368(12) 0.67618(9) 0.0229(3) Uani 1 1 d . . . B 2
C3_2 C 0.54061(12) 0.51831(13) 0.65442(10) 0.0283(3) Uani 1 1 d . . . B 2
H3A_2 H 0.5018 0.5261 0.6058 0.034 Uiso 1 1 calc R U . B 2
H3B_2 H 0.4951 0.5091 0.6869 0.034 Uiso 1 1 calc R U . B 2
C4_2 C 0.61071(11) 0.42492(13) 0.65864(9) 0.0247(3) Uani 1 1 d . . . B 2
C5_2 C 0.62460(13) 0.62976(14) 0.75824(9) 0.0288(3) Uani 1 1 d . . . B 2
H5A_2 H 0.6614 0.5727 0.7822 0.043 Uiso 1 1 calc R U . B 2
H5B_2 H 0.5619 0.6350 0.7730 0.043 Uiso 1 1 calc R U . B 2
H5C_2 H 0.6621 0.6916 0.7708 0.043 Uiso 1 1 calc R U . B 2
C6_2 C 0.55604(12) 0.70896(13) 0.63811(10) 0.0286(3) Uani 1 1 d . . . B 2
H6A_2 H 0.5998 0.7667 0.6496 0.043 Uiso 1 1 calc R U . B 2
H6B_2 H 0.4950 0.7221 0.6539 0.043 Uiso 1 1 calc R U . B 2
H6C_2 H 0.5418 0.6980 0.5869 0.043 Uiso 1 1 calc R U . B 2
C7_2 C 0.60653(13) 0.35603(15) 0.72316(11) 0.0336(4) Uani 1 1 d . . . B 2
H7A_2 H 0.6537 0.3012 0.7251 0.050 Uiso 1 1 calc R U . B 2
H7B_2 H 0.5407 0.3281 0.7181 0.050 Uiso 1 1 calc R U . B 2
H7C_2 H 0.6226 0.3955 0.7668 0.050 Uiso 1 1 calc R U . B 2
C8_2 C 0.57942(13) 0.35909(14) 0.59055(11) 0.0334(4) Uani 1 1 d . . . B 2
H8A_2 H 0.5778 0.4008 0.5486 0.050 Uiso 1 1 calc R U . B 2
H8B_2 H 0.5144 0.3308 0.5892 0.050 Uiso 1 1 calc R U . B 2
H8C_2 H 0.6265 0.3044 0.5913 0.050 Uiso 1 1 calc R U . B 2
C9_2 C 0.79459(11) 0.41238(11) 0.65985(8) 0.0191(3) Uani 1 1 d . . . B 2
C10_2 C 0.85737(11) 0.37285(12) 0.72317(8) 0.0204(3) Uani 1 1 d . . . B 2
C11_2 C 0.93360(12) 0.30432(13) 0.71682(9) 0.0244(3) Uani 1 1 d . . . B 2
H11_2 H 0.9735 0.2775 0.7584 0.029 Uiso 1 1 calc R U . B 2
C12_2 C 0.95110(12) 0.27550(13) 0.65024(9) 0.0263(3) Uani 1 1 d . . . B 2
H12_2 H 1.0006 0.2281 0.6470 0.032 Uiso 1 1 calc R U . B 2
C13_2 C 0.89380(12) 0.31830(13) 0.58864(9) 0.0246(3) Uani 1 1 d . . . B 2
H13_2 H 0.9068 0.3010 0.5439 0.030 Uiso 1 1 calc R U . B 2
C14_2 C 0.81659(11) 0.38714(12) 0.59214(8) 0.0221(3) Uani 1 1 d . . . B 2
C15_2 C 0.76675(12) 0.43809(13) 0.52158(8) 0.0260(3) Uani 1 1 d . . . B 2
H15_2 H 0.7106 0.4791 0.5305 0.031 Uiso 1 1 calc R U . B 2
C16_2 C 0.72701(15) 0.36224(16) 0.46057(10) 0.0350(4) Uani 1 1 d . . . B 2
H16A_2 H 0.7818 0.3259 0.4478 0.053 Uiso 1 1 calc R U . B 2
H16B_2 H 0.6915 0.3990 0.4193 0.053 Uiso 1 1 calc R U . B 2
H16C_2 H 0.6829 0.3143 0.4764 0.053 Uiso 1 1 calc R U . B 2
C17_2 C 0.84186(14) 0.51046(14) 0.49832(9) 0.0323(4) Uani 1 1 d . . . B 2
H17A_2 H 0.8710 0.5538 0.5381 0.048 Uiso 1 1 calc R U . B 2
H17B_2 H 0.8085 0.5520 0.4588 0.048 Uiso 1 1 calc R U . B 2
H17C_2 H 0.8933 0.4711 0.4835 0.048 Uiso 1 1 calc R U . B 2
C18_2 C 0.84973(12) 0.40542(12) 0.79870(8) 0.0226(3) Uani 1 1 d . . . B 2
H18_2 H 0.7921 0.4510 0.7949 0.027 Uiso 1 1 calc R U . B 2
C19_2 C 0.94344(12) 0.46516(13) 0.83453(9) 0.0260(3) Uani 1 1 d . . . B 2
H19A_2 H 1.0004 0.4207 0.8408 0.039 Uiso 1 1 calc R U . B 2
H19B_2 H 0.9356 0.4901 0.8807 0.039 Uiso 1 1 calc R U . B 2
H19C_2 H 0.9529 0.5220 0.8045 0.039 Uiso 1 1 calc R U . B 2
C20_2 C 0.83524(14) 0.31433(14) 0.84661(9) 0.0307(4) Uani 1 1 d . . . B 2
H20A_2 H 0.7765 0.2770 0.8244 0.046 Uiso 1 1 calc R U . B 2
H20B_2 H 0.8279 0.3390 0.8930 0.046 Uiso 1 1 calc R U . B 2
H20C_2 H 0.8922 0.2700 0.8524 0.046 Uiso 1 1 calc R U . B 2
C1_3 C 0.51538(18) 1.03716(18) 0.43540(14) 0.0498(5) Uani 1 1 d . . . C 3
H1_3 H 0.5257 1.0626 0.3917 0.060 Uiso 1 1 calc R U . C 3
C2_3 C 0.48423(17) 0.93743(18) 0.44000(13) 0.0479(5) Uani 1 1 d . . . C 3
H2_3 H 0.4738 0.8952 0.3996 0.057 Uiso 1 1 calc R U . C 3
C3_3 C 0.46873(18) 0.90095(17) 0.50454(14) 0.0505(6) Uani 1 1 d . . . C 3
H3_3 H 0.4473 0.8338 0.5078 0.061 Uiso 1 1 calc R U . C 3

loop_
_atom_site_aniso_label
_atom_site_aniso_U_11
_atom_site_aniso_U_22
_atom_site_aniso_U_33
_atom_site_aniso_U_23
_atom_site_aniso_U_13
_atom_site_aniso_U_12
Ga1 0.01801(11) 0.01679(11) 0.02158(11) -0.00062(7) 0.00382(7) -0.00085(6)
C1_1 0.0186(7) 0.0184(7) 0.0225(7) -0.0007(6) 0.0063(5) -0.0009(5)
N1_1 0.0226(6) 0.0200(6) 0.0225(6) 0.0016(5) 0.0067(5) 0.0011(5)
C2_1 0.0253(7) 0.0182(7) 0.0329(8) 0.0026(6) 0.0077(6) -0.0005(6)
N2_1 0.0221(6) 0.0172(6) 0.0247(6) -0.0004(5) 0.0071(5) -0.0003(5)
C3_1 0.0263(8) 0.0215(8) 0.0296(8) 0.0047(6) 0.0087(6) 0.0009(6)
C4_1 0.0512(11) 0.0195(8) 0.0426(10) 0.0002(7) 0.0142(9) 0.0008(7)
C5_1 0.0509(11) 0.0293(9) 0.0351(9) 0.0115(8) 0.0143(8) 0.0073(8)
C6_1 0.0277(8) 0.0225(8) 0.0224(7) -0.0024(6) 0.0089(6) -0.0004(6)
C7_1 0.0300(8) 0.0324(9) 0.0331(8) -0.0035(7) 0.0141(7) -0.0016(7)
C8_1 0.0302(8) 0.0339(9) 0.0308(8) -0.0092(7) 0.0083(7) -0.0029(7)
C9_1 0.0297(8) 0.0248(8) 0.0214(7) -0.0019(6) 0.0074(6) 0.0015(6)
C10_1 0.0428(11) 0.0424(11) 0.0478(11) -0.0091(9) 0.0267(9) -0.0020(9)
C11_1 0.0431(11) 0.0489(12) 0.0335(9) -0.0124(9) -0.0039(8) 0.0089(9)
C1_2 0.0189(7) 0.0178(7) 0.0217(7) -0.0017(6) 0.0040(5) -0.0005(5)
N1_2 0.0170(6) 0.0151(6) 0.0264(6) -0.0020(5) 0.0065(5) -0.0011(5)
C2_2 0.0189(7) 0.0208(7) 0.0301(8) -0.0014(6) 0.0076(6) 0.0008(6)
C3_2 0.0190(7) 0.0235(8) 0.0433(9) -0.0026(7) 0.0082(7) -0.0001(6)
C4_2 0.0184(7) 0.0209(7) 0.0356(8) -0.0031(6) 0.0075(6) -0.0022(6)
C5_2 0.0292(8) 0.0269(8) 0.0338(9) -0.0030(7) 0.0143(7) 0.0026(7)
C6_2 0.0220(7) 0.0241(8) 0.0393(9) -0.0017(7) 0.0053(7) 0.0040(6)
C7_2 0.0248(8) 0.0284(9) 0.0499(11) 0.0053(8) 0.0130(7) -0.0041(7)
C8_2 0.0239(8) 0.0274(9) 0.0476(10) -0.0119(8) 0.0043(7) -0.0045(7)
C9_2 0.0182(7) 0.0165(7) 0.0235(7) -0.0002(6) 0.0062(5) -0.0002(5)
C10_2 0.0211(7) 0.0176(7) 0.0231(7) -0.0007(6) 0.0062(6) -0.0013(6)
C11_2 0.0232(7) 0.0235(8) 0.0258(7) 0.0021(6) 0.0031(6) 0.0034(6)
C12_2 0.0249(7) 0.0244(8) 0.0300(8) -0.0007(6) 0.0069(6) 0.0073(6)
C13_2 0.0247(7) 0.0263(8) 0.0238(7) -0.0019(6) 0.0072(6) 0.0046(6)
C14_2 0.0213(7) 0.0217(7) 0.0230(7) -0.0015(6) 0.0039(6) 0.0005(6)
C15_2 0.0290(8) 0.0272(8) 0.0214(7) -0.0025(6) 0.0046(6) 0.0088(6)
C16_2 0.0382(9) 0.0367(10) 0.0269(8) -0.0088(7) -0.0009(7) 0.0098(8)
C17_2 0.0435(10) 0.0304(9) 0.0249(8) 0.0017(7) 0.0116(7) 0.0067(8)
C18_2 0.0254(7) 0.0211(7) 0.0223(7) 0.0005(6) 0.0069(6) 0.0016(6)
C19_2 0.0285(8) 0.0263(8) 0.0225(7) -0.0008(6) 0.0038(6) 0.0005(6)
C20_2 0.0395(9) 0.0282(9) 0.0259(8) 0.0032(7) 0.0104(7) -0.0020(7)
C1_3 0.0491(12) 0.0423(12) 0.0568(13) 0.0137(10) 0.0084(10) 0.0087(10)
C2_3 0.0474(12) 0.0360(11) 0.0550(12) -0.0020(10) -0.0018(10) 0.0092(9)
C3_3 0.0519(12) 0.0270(10) 0.0679(15) 0.0036(10) 0.0015(11) -0.0006(9)

loop_
_atom_type_symbol
_atom_type_description
_atom_type_scat_dispersion_real
_atom_type_scat_dispersion_imag
_atom_type_scat_source
C C 0.0181 0.0091 'International Tables Vol C Tables 4.2.6.8 and 6.1.1.4'
H H 0.0000 0.0000 'International Tables Vol C Tables 4.2.6.8 and 6.1.1.4'
Ga Ga -1.2846 0.7763 'International Tables Vol C Tables 4.2.6.8 and 6.1.1.4'
N N 0.0311 0.0180 'International Tables Vol C Tables 4.2.6.8 and 6.1.1.4'

loop_
_geom_angle_atom_site_label_1
_geom_angle_atom_site_label_2
_geom_angle_atom_site_label_3
_geom_angle
_geom_angle_site_symmetry_1
_geom_angle_site_symmetry_3
_geom_angle_publ_flag
C1_2 Ga1 H1 110.8(10) . . ?
C1_1 Ga1 H1 104.3(10) . . ?
C1_2 Ga1 H2 113.5(9) . . ?
C1_1 Ga1 H2 105.7(9) . . ?
H1 Ga1 H2 113.3(13) . . ?
N1_1 C1_1 N2_1 105.18(13) . . ?
N1_1 C1_1 Ga1 125.11(11) . . ?
N2_1 C1_1 Ga1 129.58(11) . . ?
C1_1 N1_1 C3_1 110.79(13) . . ?
C1_1 N1_1 C9_1 121.90(13) . . ?
C3_1 N1_1 C9_1 127.29(13) . . ?
C3_1 C2_1 N2_1 106.49(14) . . ?
C3_1 C2_1 C4_1 128.24(16) . . ?
N2_1 C2_1 C4_1 125.27(15) . . ?
C1_1 N2_1 C2_1 110.88(13) . . ?
C1_1 N2_1 C6_1 122.85(13) . . ?
C2_1 N2_1 C6_1 126.23(13) . . ?
C2_1 C3_1 N1_1 106.64(14) . . ?
C2_1 C3_1 C5_1 128.02(16) . . ?
N1_1 C3_1 C5_1 125.20(15) . . ?
C2_1 C4_1 H4A_1 109.5 . . ?
C2_1 C4_1 H4B_1 109.5 . . ?
H4A_1 C4_1 H4B_1 109.5 . . ?
C2_1 C4_1 H4C_1 109.5 . . ?
H4A_1 C4_1 H4C_1 109.5 . . ?
H4B_1 C4_1 H4C_1 109.5 . . ?
C3_1 C5_1 H5A_1 109.5 . . ?
C3_1 C5_1 H5B_1 109.5 . . ?
H5A_1 C5_1 H5B_1 109.5 . . ?
C3_1 C5_1 H5C_1 109.5 . . ?
H5A_1 C5_1 H5C_1 109.5 . . ?
H5B_1 C5_1 H5C_1 109.5 . . ?
N2_1 C6_1 C7_1 111.12(13) . . ?
N2_1 C6_1 C8_1 111.98(13) . . ?
C7_1 C6_1 C8_1 112.77(14) . . ?
N2_1 C6_1 H6_1 106.9 . . ?
C7_1 C6_1 H6_1 106.9 . . ?
C8_1 C6_1 H6_1 106.9 . . ?
C6_1 C7_1 H7A_1 109.5 . . ?
C6_1 C7_1 H7B_1 109.5 . . ?
H7A_1 C7_1 H7B_1 109.5 . . ?
C6_1 C7_1 H7C_1 109.5 . . ?
H7A_1 C7_1 H7C_1 109.5 . . ?
H7B_1 C7_1 H7C_1 109.5 . . ?
C6_1 C8_1 H8A_1 109.5 . . ?
C6_1 C8_1 H8B_1 109.5 . . ?
H8A_1 C8_1 H8B_1 109.5 . . ?
C6_1 C8_1 H8C_1 109.5 . . ?
H8A_1 C8_1 H8C_1 109.5 . . ?
H8B_1 C8_1 H8C_1 109.5 . . ?
N1_1 C9_1 C10_1 112.31(14) . . ?
N1_1 C9_1 C11_1 111.82(14) . . ?
C10_1 C9_1 C11_1 113.07(16) . . ?
N1_1 C9_1 H9_1 106.4 . . ?
C10_1 C9_1 H9_1 106.4 . . ?
C11_1 C9_1 H9_1 106.4 . . ?
C9_1 C10_1 H10A_1 109.5 . . ?
C9_1 C10_1 H10B_1 109.5 . . ?
H10A_1 C10_1 H10B_1 109.5 . . ?
C9_1 C10_1 H10C_1 109.5 . . ?
H10A_1 C10_1 H10C_1 109.5 . . ?
H10B_1 C10_1 H10C_1 109.5 . . ?
C9_1 C11_1 H11A_1 109.5 . . ?
C9_1 C11_1 H11B_1 109.5 . . ?
H11A_1 C11_1 H11B_1 109.5 . . ?
C9_1 C11_1 H11C_1 109.5 . . ?
H11A_1 C11_1 H11C_1 109.5 . . ?
H11B_1 C11_1 H11C_1 109.5 . . ?
N1_2 C1_2 C2_2 101.90(12) . . ?
N1_2 C1_2 Ga1 114.53(9) . . ?
C2_2 C1_2 Ga1 116.53(10) . . ?
N1_2 C1_2 H1_2 107.8 . . ?
C2_2 C1_2 H1_2 107.8 . . ?
Ga1 C1_2 H1_2 107.8 . . ?
C9_2 N1_2 C1_2 124.24(12) . . ?
C9_2 N1_2 C4_2 118.74(12) . . ?
C1_2 N1_2 C4_2 111.02(12) . . ?
C6_2 C2_2 C5_2 109.35(14) . . ?
C6_2 C2_2 C3_2 110.62(13) . . ?
C5_2 C2_2 C3_2 110.30(14) . . ?
C6_2 C2_2 C1_2 111.82(13) . . ?
C5_2 C2_2 C1_2 113.23(13) . . ?
C3_2 C2_2 C1_2 101.31(12) . . ?
C2_2 C3_2 C4_2 107.60(12) . . ?
C2_2 C3_2 H3A_2 110.2 . . ?
C4_2 C3_2 H3A_2 110.2 . . ?
C2_2 C3_2 H3B_2 110.2 . . ?
C4_2 C3_2 H3B_2 110.2 . . ?
H3A_2 C3_2 H3B_2 108.5 . . ?
N1_2 C4_2 C7_2 110.70(13) . . ?
N1_2 C4_2 C8_2 115.05(13) . . ?
C7_2 C4_2 C8_2 107.04(15) . . ?
N1_2 C4_2 C3_2 102.24(12) . . ?
C7_2 C4_2 C3_2 112.32(14) . . ?
C8_2 C4_2 C3_2 109.58(14) . . ?
C2_2 C5_2 H5A_2 109.5 . . ?
C2_2 C5_2 H5B_2 109.5 . . ?
H5A_2 C5_2 H5B_2 109.5 . . ?
C2_2 C5_2 H5C_2 109.5 . . ?
H5A_2 C5_2 H5C_2 109.5 . . ?
H5B_2 C5_2 H5C_2 109.5 . . ?
C2_2 C6_2 H6A_2 109.5 . . ?
C2_2 C6_2 H6B_2 109.5 . . ?
H6A_2 C6_2 H6B_2 109.5 . . ?
C2_2 C6_2 H6C_2 109.5 . . ?
H6A_2 C6_2 H6C_2 109.5 . . ?
H6B_2 C6_2 H6C_2 109.5 . . ?
C4_2 C7_2 H7A_2 109.5 . . ?
C4_2 C7_2 H7B_2 109.5 . . ?
H7A_2 C7_2 H7B_2 109.5 . . ?
C4_2 C7_2 H7C_2 109.5 . . ?
H7A_2 C7_2 H7C_2 109.5 . . ?
H7B_2 C7_2 H7C_2 109.5 . . ?
C4_2 C8_2 H8A_2 109.5 . . ?
C4_2 C8_2 H8B_2 109.5 . . ?
H8A_2 C8_2 H8B_2 109.5 . . ?
C4_2 C8_2 H8C_2 109.5 . . ?
H8A_2 C8_2 H8C_2 109.5 . . ?
H8B_2 C8_2 H8C_2 109.5 . . ?
C14_2 C9_2 C10_2 118.37(14) . . ?
C14_2 C9_2 N1_2 122.88(13) . . ?
C10_2 C9_2 N1_2 118.73(13) . . ?
C11_2 C10_2 C9_2 119.48(14) . . ?
C11_2 C10_2 C18_2 117.28(14) . . ?
C9_2 C10_2 C18_2 123.16(14) . . ?
C12_2 C11_2 C10_2 121.68(15) . . ?
C12_2 C11_2 H11_2 119.2 . . ?
C10_2 C11_2 H11_2 119.2 . . ?
C13_2 C12_2 C11_2 118.97(15) . . ?
C13_2 C12_2 H12_2 120.5 . . ?
C11_2 C12_2 H12_2 120.5 . . ?
C12_2 C13_2 C14_2 121.49(15) . . ?
C12_2 C13_2 H13_2 119.3 . . ?
C14_2 C13_2 H13_2 119.3 . . ?
C13_2 C14_2 C9_2 119.78(14) . . ?
C13_2 C14_2 C15_2 116.42(14) . . ?
C9_2 C14_2 C15_2 123.57(14) . . ?
C14_2 C15_2 C17_2 108.43(14) . . ?
C14_2 C15_2 C16_2 113.90(14) . . ?
C17_2 C15_2 C16_2 109.70(14) . . ?
C14_2 C15_2 H15_2 108.2 . . ?
C17_2 C15_2 H15_2 108.2 . . ?
C16_2 C15_2 H15_2 108.2 . . ?
C15_2 C16_2 H16A_2 109.5 . . ?
C15_2 C16_2 H16B_2 109.5 . . ?
H16A_2 C16_2 H16B_2 109.5 . . ?
C15_2 C16_2 H16C_2 109.5 . . ?
H16A_2 C16_2 H16C_2 109.5 . . ?
H16B_2 C16_2 H16C_2 109.5 . . ?
C15_2 C17_2 H17A_2 109.5 . . ?
C15_2 C17_2 H17B_2 109.5 . . ?
H17A_2 C17_2 H17B_2 109.5 . . ?
C15_2 C17_2 H17C_2 109.5 . . ?
H17A_2 C17_2 H17C_2 109.5 . . ?
H17B_2 C17_2 H17C_2 109.5 . . ?
C10_2 C18_2 C20_2 112.59(13) . . ?
C10_2 C18_2 C19_2 110.16(13) . . ?
C20_2 C18_2 C19_2 109.31(13) . . ?
C10_2 C18_2 H18_2 108.2 . . ?
C20_2 C18_2 H18_2 108.2 . . ?
C19_2 C18_2 H18_2 108.2 . . ?
C18_2 C19_2 H19A_2 109.5 . . ?
C18_2 C19_2 H19B_2 109.5 . . ?
H19A_2 C19_2 H19B_2 109.5 . . ?
C18_2 C19_2 H19C_2 109.5 . . ?
H19A_2 C19_2 H19C_2 109.5 . . ?
H19B_2 C19_2 H19C_2 109.5 . . ?
C18_2 C20_2 H20A_2 109.5 . . ?
C18_2 C20_2 H20B_2 109.5 . . ?
H20A_2 C20_2 H20B_2 109.5 . . ?
C18_2 C20_2 H20C_2 109.5 . . ?
H20A_2 C20_2 H20C_2 109.5 . . ?
H20B_2 C20_2 H20C_2 109.5 . . ?
C3_3 C1_3 C2_3 120.0(2) 3_676 . ?
C3_3 C1_3 H1_3 120.0 3_676 . ?
C2_3 C1_3 H1_3 120.0 . . ?
C3_3 C2_3 C1_3 119.5(2) . . ?
C3_3 C2_3 H2_3 120.3 . . ?
C1_3 C2_3 H2_3 120.3 . . ?
C2_3 C3_3 C1_3 120.5(2) . 3_676 ?
C2_3 C3_3 H3_3 119.7 . . ?
C1_3 C3_3 H3_3 119.7 3_676 . ?

loop_
_geom_bond_atom_site_label_1
_geom_bond_atom_site_label_2
_geom_bond_distance
_geom_bond_site_symmetry_2
_geom_bond_publ_flag
Ga1 C1_2 2.0340(15) . ?
Ga1 C1_1 2.1008(15) . ?
Ga1 H1 1.48(3) . ?
Ga1 H2 1.43(2) . ?
C1_1 N1_1 1.354(2) . ?
C1_1 N2_1 1.355(2) . ?
N1_1 C3_1 1.394(2) . ?
N1_1 C9_1 1.477(2) . ?
C2_1 C3_1 1.357(2) . ?
C2_1 N2_1 1.394(2) . ?
C2_1 C4_1 1.491(2) . ?
N2_1 C6_1 1.4837(19) . ?
C3_1 C5_1 1.494(2) . ?
C4_1 H4A_1 0.9600 . ?
C4_1 H4B_1 0.9600 . ?
C4_1 H4C_1 0.9600 . ?
C5_1 H5A_1 0.9600 . ?
C5_1 H5B_1 0.9600 . ?
C5_1 H5C_1 0.9600 . ?
C6_1 C7_1 1.525(2) . ?
C6_1 C8_1 1.528(2) . ?
C6_1 H6_1 0.9800 . ?
C7_1 H7A_1 0.9600 . ?
C7_1 H7B_1 0.9600 . ?
C7_1 H7C_1 0.9600 . ?
C8_1 H8A_1 0.9600 . ?
C8_1 H8B_1 0.9600 . ?
C8_1 H8C_1 0.9600 . ?
C9_1 C10_1 1.518(2) . ?
C9_1 C11_1 1.519(2) . ?
C9_1 H9_1 0.9800 . ?
C10_1 H10A_1 0.9600 . ?
C10_1 H10B_1 0.9600 . ?
C10_1 H10C_1 0.9600 . ?
C11_1 H11A_1 0.9600 . ?
C11_1 H11B_1 0.9600 . ?
C11_1 H11C_1 0.9600 . ?
C1_2 N1_2 1.4745(19) . ?
C1_2 C2_2 1.543(2) . ?
C1_2 H1_2 0.9800 . ?
N1_2 C9_2 1.4361(19) . ?
N1_2 C4_2 1.4945(19) . ?
C2_2 C6_2 1.527(2) . ?
C2_2 C5_2 1.537(2) . ?
C2_2 C3_2 1.539(2) . ?
C3_2 C4_2 1.544(2) . ?
C3_2 H3A_2 0.9700 . ?
C3_2 H3B_2 0.9700 . ?
C4_2 C7_2 1.528(2) . ?
C4_2 C8_2 1.535(2) . ?
C5_2 H5A_2 0.9600 . ?
C5_2 H5B_2 0.9600 . ?
C5_2 H5C_2 0.9600 . ?
C6_2 H6A_2 0.9600 . ?
C6_2 H6B_2 0.9600 . ?
C6_2 H6C_2 0.9600 . ?
C7_2 H7A_2 0.9600 . ?
C7_2 H7B_2 0.9600 . ?
C7_2 H7C_2 0.9600 . ?
C8_2 H8A_2 0.9600 . ?
C8_2 H8B_2 0.9600 . ?
C8_2 H8C_2 0.9600 . ?
C9_2 C14_2 1.416(2) . ?
C9_2 C10_2 1.421(2) . ?
C10_2 C11_2 1.399(2) . ?
C10_2 C18_2 1.517(2) . ?
C11_2 C12_2 1.384(2) . ?
C11_2 H11_2 0.9300 . ?
C12_2 C13_2 1.383(2) . ?
C12_2 H12_2 0.9300 . ?
C13_2 C14_2 1.400(2) . ?
C13_2 H13_2 0.9300 . ?
C14_2 C15_2 1.523(2) . ?
C15_2 C17_2 1.528(3) . ?
C15_2 C16_2 1.534(2) . ?
C15_2 H15_2 0.9800 . ?
C16_2 H16A_2 0.9600 . ?
C16_2 H16B_2 0.9600 . ?
C16_2 H16C_2 0.9600 . ?
C17_2 H17A_2 0.9600 . ?
C17_2 H17B_2 0.9600 . ?
C17_2 H17C_2 0.9600 . ?
C18_2 C20_2 1.533(2) . ?
C18_2 C19_2 1.536(2) . ?
C18_2 H18_2 0.9800 . ?
C19_2 H19A_2 0.9600 . ?
C19_2 H19B_2 0.9600 . ?
C19_2 H19C_2 0.9600 . ?
C20_2 H20A_2 0.9600 . ?
C20_2 H20B_2 0.9600 . ?
C20_2 H20C_2 0.9600 . ?
C1_3 C3_3 1.375(4) 3_676 ?
C1_3 C2_3 1.378(3) . ?
C1_3 H1_3 0.9300 . ?
C2_3 C3_3 1.369(4) . ?
C2_3 H2_3 0.9300 . ?
C3_3 C1_3 1.376(4) 3_676 ?
C3_3 H3_3 0.9300 . ?

loop_
_geom_torsion_atom_site_label_1
_geom_torsion_atom_site_label_2
_geom_torsion_atom_site_label_3
_geom_torsion_atom_site_label_4
_geom_torsion
_geom_torsion_site_symmetry_1
_geom_torsion_site_symmetry_2
_geom_torsion_site_symmetry_3
_geom_torsion_site_symmetry_4
_geom_torsion_publ_flag
N2_1 C1_1 N1_1 C3_1 0.45(17) . . . . ?
Ga1 C1_1 N1_1 C3_1 -175.88(11) . . . . ?
N2_1 C1_1 N1_1 C9_1 -178.12(13) . . . . ?
Ga1 C1_1 N1_1 C9_1 5.6(2) . . . . ?
N1_1 C1_1 N2_1 C2_1 0.13(17) . . . . ?
Ga1 C1_1 N2_1 C2_1 176.23(11) . . . . ?
N1_1 C1_1 N2_1 C6_1 -177.50(13) . . . . ?
Ga1 C1_1 N2_1 C6_1 -1.4(2) . . . . ?
C3_1 C2_1 N2_1 C1_1 -0.66(18) . . . . ?
C4_1 C2_1 N2_1 C1_1 178.76(16) . . . . ?
C3_1 C2_1 N2_1 C6_1 176.87(14) . . . . ?
C4_1 C2_1 N2_1 C6_1 -3.7(3) . . . . ?
N2_1 C2_1 C3_1 N1_1 0.89(17) . . . . ?
C4_1 C2_1 C3_1 N1_1 -178.50(17) . . . . ?
N2_1 C2_1 C3_1 C5_1 -175.07(17) . . . . ?
C4_1 C2_1 C3_1 C5_1 5.5(3) . . . . ?
C1_1 N1_1 C3_1 C2_1 -0.86(18) . . . . ?
C9_1 N1_1 C3_1 C2_1 177.60(14) . . . . ?
C1_1 N1_1 C3_1 C5_1 175.25(16) . . . . ?
C9_1 N1_1 C3_1 C5_1 -6.3(3) . . . . ?
C1_1 N2_1 C6_1 C7_1 -110.96(17) . . . . ?
C2_1 N2_1 C6_1 C7_1 71.78(19) . . . . ?
C1_1 N2_1 C6_1 C8_1 121.94(16) . . . . ?
C2_1 N2_1 C6_1 C8_1 -55.3(2) . . . . ?
C1_1 N1_1 C9_1 C10_1 -116.50(17) . . . . ?
C3_1 N1_1 C9_1 C10_1 65.2(2) . . . . ?
C1_1 N1_1 C9_1 C11_1 115.16(18) . . . . ?
C3_1 N1_1 C9_1 C11_1 -63.2(2) . . . . ?
C2_2 C1_2 N1_2 C9_2 -173.03(13) . . . . ?
Ga1 C1_2 N1_2 C9_2 -46.30(17) . . . . ?
C2_2 C1_2 N1_2 C4_2 34.77(15) . . . . ?
Ga1 C1_2 N1_2 C4_2 161.49(10) . . . . ?
N1_2 C1_2 C2_2 C6_2 -156.86(13) . . . . ?
Ga1 C1_2 C2_2 C6_2 77.73(15) . . . . ?
N1_2 C1_2 C2_2 C5_2 79.07(15) . . . . ?
Ga1 C1_2 C2_2 C5_2 -46.34(16) . . . . ?
N1_2 C1_2 C2_2 C3_2 -39.02(14) . . . . ?
Ga1 C1_2 C2_2 C3_2 -164.43(11) . . . . ?
C6_2 C2_2 C3_2 C4_2 150.23(14) . . . . ?
C5_2 C2_2 C3_2 C4_2 -88.66(16) . . . . ?
C1_2 C2_2 C3_2 C4_2 31.53(16) . . . . ?
C9_2 N1_2 C4_2 C7_2 71.40(18) . . . . ?
C1_2 N1_2 C4_2 C7_2 -134.68(14) . . . . ?
C9_2 N1_2 C4_2 C8_2 -50.1(2) . . . . ?
C1_2 N1_2 C4_2 C8_2 103.82(16) . . . . ?
C9_2 N1_2 C4_2 C3_2 -168.78(13) . . . . ?
C1_2 N1_2 C4_2 C3_2 -14.85(16) . . . . ?
C2_2 C3_2 C4_2 N1_2 -11.37(17) . . . . ?
C2_2 C3_2 C4_2 C7_2 107.32(16) . . . . ?
C2_2 C3_2 C4_2 C8_2 -133.84(15) . . . . ?
C1_2 N1_2 C9_2 C14_2 -67.8(2) . . . . ?
C4_2 N1_2 C9_2 C14_2 82.46(19) . . . . ?
C1_2 N1_2 C9_2 C10_2 113.40(16) . . . . ?
C4_2 N1_2 C9_2 C10_2 -96.36(17) . . . . ?
C14_2 C9_2 C10_2 C11_2 -5.0(2) . . . . ?
N1_2 C9_2 C10_2 C11_2 173.90(13) . . . . ?
C14_2 C9_2 C10_2 C18_2 171.76(14) . . . . ?
N1_2 C9_2 C10_2 C18_2 -9.4(2) . . . . ?
C9_2 C10_2 C11_2 C12_2 1.5(2) . . . . ?
C18_2 C10_2 C11_2 C12_2 -175.47(15) . . . . ?
C10_2 C11_2 C12_2 C13_2 2.2(3) . . . . ?
C11_2 C12_2 C13_2 C14_2 -2.2(3) . . . . ?
C12_2 C13_2 C14_2 C9_2 -1.4(3) . . . . ?
C12_2 C13_2 C14_2 C15_2 173.33(16) . . . . ?
C10_2 C9_2 C14_2 C13_2 4.9(2) . . . . ?
N1_2 C9_2 C14_2 C13_2 -173.88(14) . . . . ?
C10_2 C9_2 C14_2 C15_2 -169.37(15) . . . . ?
N1_2 C9_2 C14_2 C15_2 11.8(2) . . . . ?
C13_2 C14_2 C15_2 C17_2 -67.93(18) . . . . ?
C9_2 C14_2 C15_2 C17_2 106.56(17) . . . . ?
C13_2 C14_2 C15_2 C16_2 54.5(2) . . . . ?
C9_2 C14_2 C15_2 C16_2 -131.01(17) . . . . ?
C11_2 C10_2 C18_2 C20_2 -58.40(19) . . . . ?
C9_2 C10_2 C18_2 C20_2 124.80(16) . . . . ?
C11_2 C10_2 C18_2 C19_2 63.89(18) . . . . ?
C9_2 C10_2 C18_2 C19_2 -112.92(16) . . . . ?
C3_3 C1_3 C2_3 C3_3 0.4(4) 3_676 . . . ?
C1_3 C2_3 C3_3 C1_3 -0.4(4) . . . 3_676 ?
